data_7704504
loop_
_publ_author_name
'Icsel, Ceyda'
'Yilmaz, Veysel T.'
'Aydinlik, Seyma'
'Aygun, Muhittin'

_publ_section_title
;
 Zn(ii), Cd(ii) and Hg(ii) saccharinate complexes with
 2,6-bis(2-benzimidazolyl)pyridine as promising anticancer agents in
 breast and lung cancer cell lines via ROS-induced apoptosis.
;
_journal_issue 23
_journal_name_full 'Dalton transactions (Cambridge, England : 2003)'
_journal_page_first 7842
_journal_page_last 7851
_journal_paper_doi 10.1039/d0dt01535k
_journal_volume 49
_journal_year 2020
_chemical_formula_moiety 'C38 H26 N10 Zn, 2(C7 H4 N O3 S), 2(H2 O)'
_chemical_formula_sum 'C52 H38 N12 O8 S2 Zn'
_chemical_formula_weight 1088.43
_space_group_crystal_system triclinic
_space_group_IT_number 2
_space_group_name_Hall '-P 1'
_space_group_name_H-M_alt 'P -1'
_atom_sites_solution_hydrogens mixed
_atom_sites_solution_primary dual
_audit_creation_date 2020-04-09
_audit_creation_method
;
Olex2 1.3
(compiled 2020.02.04 svn.rd84adfe8 for OlexSys, GUI svn.r6032)
;
_audit_update_record
;
2020-04-24 deposited with the CCDC.	2020-05-25 downloaded from the CCDC.
;
_cell_angle_alpha 88.570(6)
_cell_angle_beta 82.144(5)
_cell_angle_gamma 76.167(5)
_cell_formula_units_Z 2
_cell_length_a 10.1938(5)
_cell_length_b 12.5434(9)
_cell_length_c 19.5581(14)
_cell_measurement_reflns_used 2942
_cell_measurement_temperature 150.00(10)
_cell_measurement_theta_max 27.9840
_cell_measurement_theta_min 3.3140
_cell_volume 2405.4(3)
_computing_cell_refinement 'CrysAlisPro 1.171.40.67a (Rigaku OD, 2019)'
_computing_data_collection 'CrysAlisPro 1.171.40.67a (Rigaku OD, 2019)'
_computing_data_reduction 'CrysAlisPro 1.171.40.67a (Rigaku OD, 2019)'
_computing_molecular_graphics 'Olex2 1.3 (Dolomanov et al., 2009)'
_computing_publication_material 'Olex2 1.3 (Dolomanov et al., 2009)'
_computing_structure_refinement 'SHELXL 2018/3 (Sheldrick, 2015)'
_computing_structure_solution 'SHELXT  (Sheldrick, 2015)'
_diffrn_ambient_environment N~2~
_diffrn_ambient_temperature 150.00(10)
_diffrn_detector 'CCD plate'
_diffrn_detector_area_resol_mean 16.1333
_diffrn_detector_type Eos
_diffrn_measured_fraction_theta_full 0.993
_diffrn_measured_fraction_theta_max 0.991
_diffrn_measurement_details
;
List of Runs (angles in degrees, time in seconds):

  # Type    Start    End  Width  t~exp~   \w     \q     \k     \f   Frames
#--------------------------------------------------------------------------
  1  \w     -8.00  59.00   1.00    7.67    --   17.28 -99.00 120.00   67
  2  \w    -13.00  39.00   1.00    7.67    --   17.28  77.00-120.00   52
  3  \w    -90.00   7.00   1.00    7.67    --  -19.16 -37.00-120.00   97
  4  \w    -45.00  49.00   1.00    7.67    --  -19.16  37.00  60.00   94
;
_diffrn_measurement_device 'four-circle diffractometer'
_diffrn_measurement_device_type 'Xcalibur, Eos'
_diffrn_measurement_method '\w scans'
_diffrn_orient_matrix_type 'CrysAlisPro convention (1999,Acta A55,543-557)'
_diffrn_orient_matrix_UB_11 -0.0101983000
_diffrn_orient_matrix_UB_12 0.0349427000
_diffrn_orient_matrix_UB_13 0.0291801000
_diffrn_orient_matrix_UB_21 -0.0209067000
_diffrn_orient_matrix_UB_22 0.0463516000
_diffrn_orient_matrix_UB_23 -0.0208919000
_diffrn_orient_matrix_UB_31 -0.0684755000
_diffrn_orient_matrix_UB_32 -0.0047179000
_diffrn_orient_matrix_UB_33 0.0072395000
_diffrn_radiation_monochromator graphite
_diffrn_radiation_probe x-ray
_diffrn_radiation_type 'Mo K\a'
_diffrn_radiation_wavelength 0.71073
_diffrn_reflns_av_R_equivalents 0.0365
_diffrn_reflns_av_unetI/netI 0.0838
_diffrn_reflns_Laue_measured_fraction_full 0.993
_diffrn_reflns_Laue_measured_fraction_max 0.991
_diffrn_reflns_limit_h_max 12
_diffrn_reflns_limit_h_min -12
_diffrn_reflns_limit_k_max 15
_diffrn_reflns_limit_k_min -7
_diffrn_reflns_limit_l_max 23
_diffrn_reflns_limit_l_min -23
_diffrn_reflns_number 13899
_diffrn_reflns_point_group_measured_fraction_full 0.993
_diffrn_reflns_point_group_measured_fraction_max 0.991
_diffrn_reflns_theta_full 25.242
_diffrn_reflns_theta_max 25.681
_diffrn_reflns_theta_min 3.042
_diffrn_source 'fine-focus sealed X-ray tube'
_diffrn_source_type 'Enhance (Mo) X-ray Source'
_exptl_absorpt_coefficient_mu 0.669
_exptl_absorpt_correction_T_max 0.946
_exptl_absorpt_correction_T_min 0.819
_exptl_absorpt_correction_type analytical
_exptl_absorpt_process_details
;
CrysAlisPro 1.171.40.67a (Rigaku Oxford Diffraction, 2019)
Analytical numeric absorption correction using a multifaceted crystal
			model based on expressions derived by R.C. Clark & J.S. Reid.
(Clark, R. C. & Reid, J. S. (1995). Acta Cryst. A51, 887-897)
Empirical absorption correction using spherical harmonics,
 implemented in SCALE3 ABSPACK scaling algorithm.
;
_exptl_crystal_colour colourless
_exptl_crystal_colour_primary colourless
_exptl_crystal_density_diffrn 1.503
_exptl_crystal_description prism
_exptl_crystal_F_000 1120
_exptl_crystal_size_max 0.449
_exptl_crystal_size_mid 0.267
_exptl_crystal_size_min 0.117
_refine_diff_density_max 0.372
_refine_diff_density_min -0.437
_refine_diff_density_rms 0.071
_refine_ls_extinction_method none
_refine_ls_goodness_of_fit_ref 1.011
_refine_ls_hydrogen_treatment mixed
_refine_ls_matrix_type full
_refine_ls_number_parameters 692
_refine_ls_number_reflns 9069
_refine_ls_number_restraints 0
_refine_ls_restrained_S_all 1.011
_refine_ls_R_factor_all 0.0756
_refine_ls_R_factor_gt 0.0472
_refine_ls_shift/su_max 0.001
_refine_ls_shift/su_mean 0.000
_refine_ls_structure_factor_coef Fsqd
_refine_ls_weighting_details 'w=1/[\s^2^(Fo^2^)+(0.0299P)^2^] where P=(Fo^2^+2Fc^2^)/3'
_refine_ls_weighting_scheme calc
_refine_ls_wR_factor_gt 0.0879
_refine_ls_wR_factor_ref 0.1000
_reflns_Friedel_coverage 0.000
_reflns_number_gt 6580
_reflns_number_total 9069
_reflns_threshold_expression 'I > 2\s(I)'
_cod_data_source_file d0dt01535k2.cif
_cod_data_source_block Compound_I
_cod_depositor_comments 'Adding full bibliography for 7704502--7704504.cif.'
_cod_database_code 7704504
_shelx_shelxl_version_number 2018/3
_chemical_oxdiff_formula 'C52 H38 N12 O8 S2 Zn'
_shelx_space_group_comment
;
The symmetry employed for this shelxl refinement is uniquely defined
by the following loop, which should always be used as a source of
symmetry information in preference to the above space-group names.
They are only intended as comments.
;
_reflns_odcompleteness_completeness 99.08
_reflns_odcompleteness_iscentric 1
_reflns_odcompleteness_theta 25.63
_olex2_refinement_description
;
1. Fixed Uiso
 At 1.2 times of:
  All C(H) groups, All N(H) groups
2.a Aromatic/amide H refined with riding coordinates:
 N4(H4), N5(H5), N9(H9), N10(H10), C2(H2), C3(H3), C4(H4A), C5(H5A), C9(H9A),
 C10(H10A), C11(H11), C15(H15), C16(H16), C17(H17), C18(H18), C21(H21),
 C22(H22), C23(H23), C24(H24), C28(H28), C29(H29), C30(H30), C34(H34), C35(H35),
  C36(H36), C37(H37), C41(H41), C42(H42), C43(H43), C44(H44), C48(H48),
 C49(H49), C50(H50), C51(H51)
;
_olex2_date_sample_data_collection 2020-04-09
_olex2_submission_special_instructions 'No special instructions were received'
_oxdiff_exptl_absorpt_empirical_details
;
Empirical correction (ABSPACK) includes:
- Absorption correction using spherical harmonics
- Frame scaling
;
_oxdiff_exptl_absorpt_empirical_full_max 1.100
_oxdiff_exptl_absorpt_empirical_full_min 0.870

loop_
_space_group_symop_operation_xyz
'x, y, z'
'-x, -y, -z'

loop_
_atom_site_label
_atom_site_type_symbol
_atom_site_fract_x
_atom_site_fract_y
_atom_site_fract_z
_atom_site_U_iso_or_equiv
_atom_site_adp_type
_atom_site_occupancy
_atom_site_site_symmetry_order
_atom_site_calc_flag
_atom_site_refinement_flags_posn
_atom_site_refinement_flags_adp
_atom_site_refinement_flags_occupancy
_atom_site_disorder_assembly
_atom_site_disorder_group
Zn1 Zn 0.46275(3) 0.58674(3) 0.25496(2) 0.01774(10) Uani 1 1 d . . . . .
N1 N 0.2977(2) 0.5158(2) 0.22820(12) 0.0190(6) Uani 1 1 d . . . . .
N2 N 0.5276(2) 0.5230(2) 0.15222(12) 0.0183(6) Uani 1 1 d . . . . .
N3 N 0.6547(2) 0.6282(2) 0.22454(12) 0.0184(6) Uani 1 1 d . . . . .
N4 N 0.8311(2) 0.6248(2) 0.14341(12) 0.0222(6) Uani 1 1 d . . . . .
H4 H 0.884306 0.609436 0.105076 0.027 Uiso 1 1 calc R U . . .
N5 N 0.2341(2) 0.4077(2) 0.15673(12) 0.0212(6) Uani 1 1 d . . . . .
H5 H 0.235957 0.368721 0.120900 0.025 Uiso 1 1 calc R U . . .
N6 N 0.3485(2) 0.7551(2) 0.26062(12) 0.0192(6) Uani 1 1 d . . . . .
N7 N 0.3766(2) 0.6126(2) 0.36081(12) 0.0170(6) Uani 1 1 d . . . . .
N8 N 0.5445(2) 0.4341(2) 0.30681(12) 0.0175(6) Uani 1 1 d . . . . .
N9 N 0.5397(2) 0.3367(2) 0.40379(12) 0.0184(6) Uani 1 1 d . . . . .
H9 H 0.517463 0.320390 0.446077 0.022 Uiso 1 1 calc R U . . .
N10 N 0.2026(2) 0.8885(2) 0.32394(12) 0.0192(6) Uani 1 1 d . . . . .
H10 H 0.151261 0.922340 0.359198 0.023 Uiso 1 1 calc R U . . .
C1 C 0.1744(3) 0.4949(3) 0.25779(15) 0.0195(7) Uani 1 1 d . . . . .
C2 C 0.0965(3) 0.5278(3) 0.32089(16) 0.0254(8) Uani 1 1 d . . . . .
H2 H 0.122084 0.573738 0.350458 0.030 Uiso 1 1 calc R U . . .
C3 C -0.0194(3) 0.4903(3) 0.33827(17) 0.0327(9) Uani 1 1 d . . . . .
H3 H -0.072925 0.510644 0.380473 0.039 Uiso 1 1 calc R U . . .
C4 C -0.0580(3) 0.4223(3) 0.29366(17) 0.0358(9) Uani 1 1 d . . . . .
H4A H -0.136980 0.398050 0.307105 0.043 Uiso 1 1 calc R U . . .
C5 C 0.0161(3) 0.3897(3) 0.23045(17) 0.0294(8) Uani 1 1 d . . . . .
H5A H -0.010831 0.344636 0.200801 0.035 Uiso 1 1 calc R U . . .
C6 C 0.1333(3) 0.4277(3) 0.21339(15) 0.0216(7) Uani 1 1 d . . . . .
C7 C 0.3287(3) 0.4616(2) 0.16889(15) 0.0183(7) Uani 1 1 d . . . . .
C8 C 0.4593(3) 0.4590(3) 0.12548(15) 0.0203(7) Uani 1 1 d . . . . .
C9 C 0.5131(3) 0.3962(3) 0.06704(16) 0.0265(8) Uani 1 1 d . . . . .
H9A H 0.466000 0.350003 0.049953 0.032 Uiso 1 1 calc R U . . .
C10 C 0.6401(3) 0.4043(3) 0.03453(16) 0.0280(8) Uani 1 1 d . . . . .
H10A H 0.678321 0.363914 -0.005565 0.034 Uiso 1 1 calc R U . . .
C11 C 0.7102(3) 0.4712(3) 0.06087(15) 0.0236(7) Uani 1 1 d . . . . .
H11 H 0.794647 0.477864 0.038803 0.028 Uiso 1 1 calc R U . . .
C12 C 0.6513(3) 0.5282(3) 0.12106(15) 0.0198(7) Uani 1 1 d . . . . .
C13 C 0.7129(3) 0.5942(2) 0.16236(15) 0.0176(7) Uani 1 1 d . . . . .
C14 C 0.8495(3) 0.6855(3) 0.19773(16) 0.0228(7) Uani 1 1 d . . . . .
C15 C 0.9508(3) 0.7383(3) 0.20672(17) 0.0303(8) Uani 1 1 d . . . . .
H15 H 1.025443 0.736201 0.173193 0.036 Uiso 1 1 calc R U . . .
C16 C 0.9345(3) 0.7937(3) 0.26789(19) 0.0378(9) Uani 1 1 d . . . . .
H16 H 0.998896 0.832002 0.275518 0.045 Uiso 1 1 calc R U . . .
C17 C 0.8241(3) 0.7949(3) 0.31942(18) 0.0334(9) Uani 1 1 d . . . . .
H17 H 0.817699 0.832995 0.360380 0.040 Uiso 1 1 calc R U . . .
C18 C 0.7260(3) 0.7411(3) 0.31066(16) 0.0257(8) Uani 1 1 d . . . . .
H18 H 0.653365 0.741082 0.345067 0.031 Uiso 1 1 calc R U . . .
C19 C 0.7388(3) 0.6866(3) 0.24843(15) 0.0205(7) Uani 1 1 d . . . . .
C20 C 0.3134(3) 0.8455(3) 0.21938(16) 0.0216(7) Uani 1 1 d . . . . .
C21 C 0.3548(3) 0.8610(3) 0.14949(17) 0.0316(8) Uani 1 1 d . . . . .
H21 H 0.416065 0.805760 0.122820 0.038 Uiso 1 1 calc R U . . .
C22 C 0.3013(3) 0.9610(3) 0.12175(18) 0.0362(9) Uani 1 1 d . . . . .
H22 H 0.326787 0.973520 0.075304 0.043 Uiso 1 1 calc R U . . .
C23 C 0.2089(3) 1.0451(3) 0.16191(18) 0.0353(9) Uani 1 1 d . . . . .
H23 H 0.175032 1.111897 0.141408 0.042 Uiso 1 1 calc R U . . .
C24 C 0.1677(3) 1.0309(3) 0.23048(17) 0.0279(8) Uani 1 1 d . . . . .
H24 H 0.106618 1.086548 0.256978 0.033 Uiso 1 1 calc R U . . .
C25 C 0.2210(3) 0.9300(3) 0.25852(15) 0.0197(7) Uani 1 1 d . . . . .
C26 C 0.2795(3) 0.7854(2) 0.32261(15) 0.0171(7) Uani 1 1 d . . . . .
C27 C 0.2902(3) 0.7076(2) 0.37953(15) 0.0170(7) Uani 1 1 d . . . . .
C28 C 0.2167(3) 0.7236(3) 0.44537(15) 0.0203(7) Uani 1 1 d . . . . .
H28 H 0.157406 0.790718 0.458502 0.024 Uiso 1 1 calc R U . . .
C29 C 0.2346(3) 0.6366(3) 0.49057(15) 0.0240(7) Uani 1 1 d . . . . .
H29 H 0.185955 0.644729 0.534716 0.029 Uiso 1 1 calc R U . . .
C30 C 0.3241(3) 0.5376(3) 0.47080(15) 0.0235(7) Uani 1 1 d . . . . .
H30 H 0.336708 0.478637 0.500928 0.028 Uiso 1 1 calc R U . . .
C31 C 0.3943(3) 0.5293(3) 0.40456(15) 0.0173(7) Uani 1 1 d . . . . .
C32 C 0.4913(3) 0.4320(2) 0.37261(15) 0.0169(7) Uani 1 1 d . . . . .
C33 C 0.6324(3) 0.2695(3) 0.35499(14) 0.0176(7) Uani 1 1 d . . . . .
C34 C 0.7144(3) 0.1657(3) 0.35962(16) 0.0220(7) Uani 1 1 d . . . . .
H34 H 0.712433 0.125929 0.400348 0.026 Uiso 1 1 calc R U . . .
C35 C 0.7994(3) 0.1242(3) 0.30064(16) 0.0261(8) Uani 1 1 d . . . . .
H35 H 0.856203 0.054183 0.301266 0.031 Uiso 1 1 calc R U . . .
C36 C 0.8023(3) 0.1853(3) 0.23957(16) 0.0248(8) Uani 1 1 d . . . . .
H36 H 0.862428 0.155058 0.201009 0.030 Uiso 1 1 calc R U . . .
C37 C 0.7194(3) 0.2880(3) 0.23493(15) 0.0199(7) Uani 1 1 d . . . . .
H37 H 0.720616 0.327109 0.193906 0.024 Uiso 1 1 calc R U . . .
C38 C 0.6328(3) 0.3317(2) 0.29459(15) 0.0171(7) Uani 1 1 d . . . . .
S1 S 0.82987(8) 0.80402(7) 0.54615(5) 0.0305(2) Uani 1 1 d . . . . .
O1 O 0.96529(19) 0.7957(2) 0.56376(12) 0.0370(6) Uani 1 1 d . . . . .
O2 O 0.8132(2) 0.7089(2) 0.51144(12) 0.0431(7) Uani 1 1 d . . . . .
O3 O 0.6263(2) 1.0779(2) 0.52024(13) 0.0451(7) Uani 1 1 d . . . . .
N11 N 0.7817(2) 0.9133(2) 0.50314(13) 0.0309(7) Uani 1 1 d . . . . .
C39 C 0.6759(3) 0.9859(3) 0.54023(18) 0.0305(8) Uani 1 1 d . . . . .
C40 C 0.6301(3) 0.9421(3) 0.60903(16) 0.0241(7) Uani 1 1 d . . . . .
C41 C 0.5287(3) 0.9931(3) 0.65982(18) 0.0343(9) Uani 1 1 d . . . . .
H41 H 0.475498 1.062971 0.653275 0.041 Uiso 1 1 calc R U . . .
C42 C 0.5079(3) 0.9373(4) 0.72095(18) 0.0405(10) Uani 1 1 d . . . . .
H42 H 0.440018 0.970392 0.755838 0.049 Uiso 1 1 calc R U . . .
C43 C 0.5863(3) 0.8337(4) 0.73084(18) 0.0427(10) Uani 1 1 d . . . . .
H43 H 0.570410 0.797988 0.772309 0.051 Uiso 1 1 calc R U . . .
C44 C 0.6889(3) 0.7814(3) 0.67989(18) 0.0373(9) Uani 1 1 d . . . . .
H44 H 0.741724 0.711246 0.685920 0.045 Uiso 1 1 calc R U . . .
C45 C 0.7079(3) 0.8392(3) 0.62009(16) 0.0256(8) Uani 1 1 d . . . . .
S2 S 0.93763(7) 0.72057(7) -0.02320(4) 0.02223(19) Uani 1 1 d . . . . .
O4 O 0.99829(19) 0.63008(18) 0.01924(11) 0.0300(5) Uani 1 1 d . . . . .
O5 O 1.02350(19) 0.73392(18) -0.08599(10) 0.0283(5) Uani 1 1 d . . . . .
O6 O 0.5674(2) 0.8096(2) -0.00580(12) 0.0429(7) Uani 1 1 d . . . . .
N12 N 0.7885(2) 0.7136(2) -0.03692(13) 0.0262(6) Uani 1 1 d . . . . .
C46 C 0.6895(3) 0.7971(3) -0.00445(16) 0.0272(8) Uani 1 1 d . . . . .
C47 C 0.7475(3) 0.8744(3) 0.03307(15) 0.0222(7) Uani 1 1 d . . . . .
C48 C 0.6794(3) 0.9686(3) 0.06920(16) 0.0301(8) Uani 1 1 d . . . . .
H48 H 0.584741 0.990956 0.074103 0.036 Uiso 1 1 calc R U . . .
C49 C 0.7549(3) 1.0291(3) 0.09797(18) 0.0403(10) Uani 1 1 d . . . . .
H49 H 0.710881 1.093678 0.121933 0.048 Uiso 1 1 calc R U . . .
C50 C 0.8960(3) 0.9943(3) 0.09143(18) 0.0430(11) Uani 1 1 d . . . . .
H50 H 0.945108 1.035748 0.111632 0.052 Uiso 1 1 calc R U . . .
C51 C 0.9650(3) 0.8996(3) 0.05559(17) 0.0329(9) Uani 1 1 d . . . . .
H51 H 1.059454 0.875784 0.051387 0.039 Uiso 1 1 calc R U . . .
C52 C 0.8872(3) 0.8422(3) 0.02639(15) 0.0221(7) Uani 1 1 d . . . . .
O1W O 0.9924(3) 0.9883(2) 0.41781(13) 0.0326(6) Uani 1 1 d . . . . .
H1WA H 0.934(3) 0.971(3) 0.435(2) 0.045(14) Uiso 1 1 d . . . . .
H1WB H 0.997(3) 1.052(3) 0.4319(18) 0.051(13) Uiso 1 1 d . . . . .
O2W O 0.4444(3) 0.2724(2) 0.53181(12) 0.0307(6) Uani 1 1 d . . . . .
H2WA H 0.492(4) 0.209(3) 0.5367(19) 0.052(13) Uiso 1 1 d . . . . .
H2WB H 0.364(4) 0.269(3) 0.525(2) 0.079(17) Uiso 1 1 d . . . . .

loop_
_atom_site_aniso_label
_atom_site_aniso_U_11
_atom_site_aniso_U_22
_atom_site_aniso_U_33
_atom_site_aniso_U_23
_atom_site_aniso_U_13
_atom_site_aniso_U_12
Zn1 0.01765(18) 0.0191(2) 0.01498(19) -0.00023(15) 0.00238(14) -0.00396(15)
N1 0.0177(12) 0.0215(16) 0.0177(14) 0.0013(12) -0.0023(10) -0.0043(11)
N2 0.0186(12) 0.0209(15) 0.0144(13) 0.0021(11) -0.0005(10) -0.0042(11)
N3 0.0176(12) 0.0210(15) 0.0141(13) -0.0003(11) 0.0033(10) -0.0028(11)
N4 0.0172(12) 0.0301(17) 0.0183(14) 0.0034(12) 0.0049(11) -0.0083(12)
N5 0.0204(12) 0.0255(16) 0.0195(14) -0.0049(12) -0.0042(11) -0.0078(12)
N6 0.0171(12) 0.0212(16) 0.0175(14) -0.0013(12) 0.0023(11) -0.0035(11)
N7 0.0146(12) 0.0170(15) 0.0191(14) -0.0001(12) -0.0013(10) -0.0037(11)
N8 0.0174(12) 0.0189(15) 0.0157(14) 0.0008(11) 0.0012(10) -0.0054(11)
N9 0.0205(12) 0.0193(15) 0.0130(13) 0.0012(11) 0.0015(10) -0.0023(11)
N10 0.0170(12) 0.0190(15) 0.0197(14) -0.0011(12) -0.0011(11) -0.0014(11)
C1 0.0152(14) 0.0209(19) 0.0232(17) 0.0035(14) -0.0043(13) -0.0050(13)
C2 0.0245(16) 0.030(2) 0.0229(18) -0.0035(16) -0.0036(14) -0.0089(15)
C3 0.0252(17) 0.048(3) 0.028(2) -0.0022(18) -0.0004(15) -0.0163(17)
C4 0.0261(17) 0.050(3) 0.035(2) -0.0049(19) 0.0035(16) -0.0205(18)
C5 0.0263(17) 0.033(2) 0.032(2) -0.0043(17) -0.0021(15) -0.0126(15)
C6 0.0173(15) 0.027(2) 0.0214(17) -0.0008(15) -0.0015(13) -0.0076(14)
C7 0.0179(15) 0.0177(18) 0.0188(17) -0.0008(14) -0.0040(13) -0.0027(13)
C8 0.0213(15) 0.0204(19) 0.0181(17) 0.0019(14) -0.0037(13) -0.0024(13)
C9 0.0278(17) 0.028(2) 0.0229(18) -0.0059(16) -0.0022(14) -0.0052(15)
C10 0.0317(17) 0.030(2) 0.0172(17) -0.0069(15) 0.0041(14) -0.0013(15)
C11 0.0209(15) 0.029(2) 0.0173(17) 0.0020(15) 0.0045(13) -0.0033(14)
C12 0.0196(15) 0.0222(19) 0.0164(16) 0.0055(14) -0.0024(13) -0.0030(13)
C13 0.0173(14) 0.0156(17) 0.0189(17) 0.0063(13) -0.0009(13) -0.0034(13)
C14 0.0196(15) 0.027(2) 0.0221(18) 0.0072(15) -0.0033(13) -0.0055(14)
C15 0.0244(17) 0.036(2) 0.032(2) 0.0086(17) -0.0037(15) -0.0121(16)
C16 0.039(2) 0.037(2) 0.046(2) 0.0052(19) -0.0135(18) -0.0214(18)
C17 0.0396(19) 0.032(2) 0.032(2) -0.0037(17) -0.0105(16) -0.0122(17)
C18 0.0273(17) 0.026(2) 0.0223(18) 0.0012(15) 0.0005(14) -0.0062(15)
C19 0.0186(15) 0.0219(19) 0.0208(17) 0.0033(14) -0.0020(13) -0.0049(13)
C20 0.0180(15) 0.025(2) 0.0233(18) 0.0055(15) -0.0032(13) -0.0080(14)
C21 0.0287(17) 0.038(2) 0.0260(19) 0.0062(17) 0.0004(15) -0.0067(16)
C22 0.0356(19) 0.048(3) 0.026(2) 0.0182(18) -0.0045(16) -0.0136(18)
C23 0.0305(18) 0.036(2) 0.040(2) 0.0202(18) -0.0095(16) -0.0077(17)
C24 0.0195(15) 0.025(2) 0.038(2) 0.0044(17) -0.0030(15) -0.0039(14)
C25 0.0168(15) 0.0217(19) 0.0217(17) 0.0016(14) -0.0032(13) -0.0064(13)
C26 0.0144(14) 0.0166(18) 0.0216(17) -0.0014(14) -0.0037(12) -0.0049(13)
C27 0.0166(14) 0.0176(18) 0.0179(16) 0.0022(14) -0.0036(12) -0.0059(13)
C28 0.0203(15) 0.0197(19) 0.0175(17) -0.0023(14) 0.0016(13) -0.0002(13)
C29 0.0289(17) 0.027(2) 0.0122(16) -0.0023(15) 0.0029(13) -0.0025(15)
C30 0.0266(16) 0.026(2) 0.0161(17) 0.0030(15) -0.0017(13) -0.0037(14)
C31 0.0139(14) 0.0192(18) 0.0185(16) -0.0007(14) -0.0019(12) -0.0035(13)
C32 0.0167(14) 0.0174(18) 0.0154(16) 0.0017(13) -0.0008(12) -0.0029(13)
C33 0.0167(14) 0.0214(19) 0.0156(16) -0.0016(14) -0.0004(12) -0.0073(13)
C34 0.0194(15) 0.0213(19) 0.0240(18) 0.0028(15) -0.0026(13) -0.0026(13)
C35 0.0227(16) 0.0190(19) 0.032(2) -0.0018(16) -0.0044(14) 0.0038(14)
C36 0.0198(15) 0.026(2) 0.0268(19) -0.0099(16) 0.0004(14) -0.0036(14)
C37 0.0193(15) 0.0237(19) 0.0171(16) 0.0008(14) -0.0020(13) -0.0062(14)
C38 0.0165(14) 0.0160(17) 0.0194(17) -0.0006(14) -0.0016(12) -0.0055(13)
S1 0.0244(4) 0.0265(5) 0.0367(5) -0.0020(4) 0.0007(4) -0.0006(4)
O1 0.0206(11) 0.0348(16) 0.0513(16) -0.0008(13) -0.0017(11) 0.0001(10)
O2 0.0405(13) 0.0332(17) 0.0532(17) -0.0154(14) -0.0065(12) -0.0027(12)
O3 0.0440(14) 0.0314(17) 0.0540(17) 0.0195(14) -0.0031(12) -0.0015(13)
N11 0.0266(14) 0.0333(19) 0.0280(16) 0.0067(14) 0.0021(12) -0.0019(13)
C39 0.0256(17) 0.029(2) 0.036(2) 0.0083(18) -0.0033(15) -0.0073(16)
C40 0.0175(15) 0.024(2) 0.0303(19) 0.0003(16) -0.0021(14) -0.0057(14)
C41 0.0237(17) 0.033(2) 0.045(2) -0.0060(19) -0.0008(16) -0.0065(16)
C42 0.0309(19) 0.066(3) 0.028(2) -0.005(2) 0.0055(16) -0.024(2)
C43 0.042(2) 0.066(3) 0.030(2) 0.016(2) -0.0074(18) -0.033(2)
C44 0.0364(19) 0.039(2) 0.043(2) 0.0160(19) -0.0160(18) -0.0160(18)
C45 0.0195(15) 0.029(2) 0.0306(19) 0.0035(16) -0.0047(14) -0.0105(15)
S2 0.0249(4) 0.0222(5) 0.0172(4) -0.0005(4) 0.0029(3) -0.0040(3)
O4 0.0290(11) 0.0270(15) 0.0244(13) 0.0057(11) 0.0078(10) 0.0048(10)
O5 0.0309(12) 0.0354(15) 0.0173(12) 0.0002(11) 0.0053(9) -0.0100(11)
O6 0.0235(12) 0.0493(19) 0.0569(18) -0.0227(14) -0.0066(11) -0.0075(12)
N12 0.0261(14) 0.0255(17) 0.0278(16) -0.0078(13) 0.0000(12) -0.0088(12)
C46 0.0293(18) 0.027(2) 0.0256(19) -0.0055(16) -0.0036(15) -0.0062(15)
C47 0.0272(16) 0.0217(19) 0.0170(17) 0.0048(14) -0.0007(13) -0.0060(14)
C48 0.0301(17) 0.028(2) 0.029(2) -0.0075(17) -0.0002(15) -0.0027(15)
C49 0.044(2) 0.038(3) 0.039(2) -0.018(2) 0.0032(17) -0.0121(18)
C50 0.041(2) 0.051(3) 0.043(2) -0.021(2) 0.0001(18) -0.023(2)
C51 0.0288(17) 0.040(2) 0.031(2) -0.0047(18) -0.0018(15) -0.0097(17)
C52 0.0302(17) 0.0227(19) 0.0141(16) -0.0004(14) -0.0010(13) -0.0088(15)
O1W 0.0305(14) 0.0301(17) 0.0311(15) -0.0016(13) 0.0080(12) -0.0020(12)
O2W 0.0340(15) 0.0283(17) 0.0267(14) 0.0070(12) 0.0020(11) -0.0053(13)

loop_
_atom_type_symbol
_atom_type_description
_atom_type_scat_dispersion_real
_atom_type_scat_dispersion_imag
_atom_type_scat_source
C C 0.0033 0.0016 'International Tables Vol C Tables 4.2.6.8 and 6.1.1.4'
H H 0.0000 0.0000 'International Tables Vol C Tables 4.2.6.8 and 6.1.1.4'
N N 0.0061 0.0033 'International Tables Vol C Tables 4.2.6.8 and 6.1.1.4'
O O 0.0106 0.0060 'International Tables Vol C Tables 4.2.6.8 and 6.1.1.4'
S S 0.1246 0.1234 'International Tables Vol C Tables 4.2.6.8 and 6.1.1.4'
Zn Zn 0.2839 1.4301 'International Tables Vol C Tables 4.2.6.8 and 6.1.1.4'

loop_
_exptl_crystal_face_index_h
_exptl_crystal_face_index_k
_exptl_crystal_face_index_l
_exptl_crystal_face_perp_dist
-1 16 -11 0.0608
-14 -5 1 0.2198
14 5 -1 0.2198
-2 6 25 0.0919
-2 -7 -25 0.1131
-1 17 0 0.0492
0 -17 0 0.0444
0 -13 18 0.0791
4 -12 18 0.1002
10 8 21 0.2087
-1 -16 -11 0.0607

loop_
_geom_angle_atom_site_label_1
_geom_angle_atom_site_label_2
_geom_angle_atom_site_label_3
_geom_angle
_geom_angle_site_symmetry_1
_geom_angle_site_symmetry_3
_geom_angle_publ_flag
N2 Zn1 N1 74.01(8) . . ?
N2 Zn1 N3 75.16(8) . . ?
N2 Zn1 N6 114.40(9) . . ?
N2 Zn1 N8 95.91(9) . . ?
N3 Zn1 N1 149.08(9) . . ?
N3 Zn1 N6 93.85(9) . . ?
N3 Zn1 N8 96.31(9) . . ?
N6 Zn1 N1 96.67(9) . . ?
N6 Zn1 N8 149.59(9) . . ?
N7 Zn1 N1 93.66(8) . . ?
N7 Zn1 N2 164.78(9) . . ?
N7 Zn1 N3 117.16(8) . . ?
N7 Zn1 N6 75.24(9) . . ?
N7 Zn1 N8 74.61(9) . . ?
N8 Zn1 N1 89.12(9) . . ?
C1 N1 Zn1 140.36(19) . . ?
C7 N1 Zn1 113.54(17) . . ?
C7 N1 C1 105.3(2) . . ?
C8 N2 Zn1 120.05(18) . . ?
C8 N2 C12 119.6(2) . . ?
C12 N2 Zn1 118.85(18) . . ?
C13 N3 Zn1 114.19(17) . . ?
C13 N3 C19 105.6(2) . . ?
C19 N3 Zn1 140.11(18) . . ?
C13 N4 H4 126.8 . . ?
C13 N4 C14 106.5(2) . . ?
C14 N4 H4 126.8 . . ?
C6 N5 H5 126.7 . . ?
C7 N5 H5 126.7 . . ?
C7 N5 C6 106.5(2) . . ?
C20 N6 Zn1 141.1(2) . . ?
C26 N6 Zn1 113.8(2) . . ?
C26 N6 C20 105.0(3) . . ?
C27 N7 Zn1 118.9(2) . . ?
C27 N7 C31 120.6(2) . . ?
C31 N7 Zn1 119.75(19) . . ?
C32 N8 Zn1 113.53(19) . . ?
C32 N8 C38 104.6(2) . . ?
C38 N8 Zn1 141.78(19) . . ?
C32 N9 H9 126.4 . . ?
C32 N9 C33 107.2(2) . . ?
C33 N9 H9 126.4 . . ?
C25 N10 H10 126.3 . . ?
C26 N10 H10 126.3 . . ?
C26 N10 C25 107.4(2) . . ?
N1 C1 C6 109.1(2) . . ?
C2 C1 N1 130.5(3) . . ?
C2 C1 C6 120.4(2) . . ?
C1 C2 H2 121.1 . . ?
C3 C2 C1 117.9(3) . . ?
C3 C2 H2 121.1 . . ?
C2 C3 H3 119.5 . . ?
C2 C3 C4 120.9(3) . . ?
C4 C3 H3 119.5 . . ?
C3 C4 H4A 118.8 . . ?
C5 C4 C3 122.5(3) . . ?
C5 C4 H4A 118.8 . . ?
C4 C5 H5A 121.9 . . ?
C4 C5 C6 116.2(3) . . ?
C6 C5 H5A 121.9 . . ?
N5 C6 C1 105.9(2) . . ?
C5 C6 N5 131.9(3) . . ?
C5 C6 C1 122.1(3) . . ?
N1 C7 N5 113.2(2) . . ?
N1 C7 C8 120.2(2) . . ?
N5 C7 C8 126.6(2) . . ?
N2 C8 C7 110.9(2) . . ?
N2 C8 C9 122.1(3) . . ?
C9 C8 C7 126.9(3) . . ?
C8 C9 H9A 121.2 . . ?
C8 C9 C10 117.6(3) . . ?
C10 C9 H9A 121.2 . . ?
C9 C10 H10A 119.6 . . ?
C11 C10 C9 120.8(3) . . ?
C11 C10 H10A 119.6 . . ?
C10 C11 H11 121.1 . . ?
C10 C11 C12 117.9(3) . . ?
C12 C11 H11 121.1 . . ?
N2 C12 C11 122.0(3) . . ?
N2 C12 C13 110.5(2) . . ?
C11 C12 C13 127.4(2) . . ?
N3 C13 N4 113.1(2) . . ?
N3 C13 C12 120.7(2) . . ?
N4 C13 C12 126.2(3) . . ?
N4 C14 C15 131.9(3) . . ?
N4 C14 C19 105.9(2) . . ?
C15 C14 C19 122.2(3) . . ?
C14 C15 H15 122.0 . . ?
C16 C15 C14 116.0(3) . . ?
C16 C15 H15 122.0 . . ?
C15 C16 H16 118.8 . . ?
C15 C16 C17 122.3(3) . . ?
C17 C16 H16 118.8 . . ?
C16 C17 H17 119.4 . . ?
C18 C17 C16 121.3(3) . . ?
C18 C17 H17 119.4 . . ?
C17 C18 H18 121.3 . . ?
C17 C18 C19 117.3(3) . . ?
C19 C18 H18 121.3 . . ?
N3 C19 C14 108.9(2) . . ?
N3 C19 C18 130.2(3) . . ?
C18 C19 C14 120.8(3) . . ?
N6 C20 C21 130.3(3) . . ?
N6 C20 C25 109.4(3) . . ?
C21 C20 C25 120.3(3) . . ?
C20 C21 H21 121.3 . . ?
C22 C21 C20 117.4(3) . . ?
C22 C21 H21 121.3 . . ?
C21 C22 H22 119.2 . . ?
C21 C22 C23 121.6(3) . . ?
C23 C22 H22 119.2 . . ?
C22 C23 H23 119.2 . . ?
C24 C23 C22 121.6(3) . . ?
C24 C23 H23 119.2 . . ?
C23 C24 H24 121.5 . . ?
C23 C24 C25 116.9(3) . . ?
C25 C24 H24 121.5 . . ?
N10 C25 C20 105.5(3) . . ?
N10 C25 C24 132.3(3) . . ?
C24 C25 C20 122.2(3) . . ?
N6 C26 N10 112.8(3) . . ?
N6 C26 C27 119.9(3) . . ?
N10 C26 C27 127.2(3) . . ?
N7 C27 C26 111.7(2) . . ?
N7 C27 C28 121.4(3) . . ?
C28 C27 C26 126.8(3) . . ?
C27 C28 H28 121.1 . . ?
C29 C28 C27 117.9(3) . . ?
C29 C28 H28 121.1 . . ?
C28 C29 H29 119.7 . . ?
C28 C29 C30 120.6(3) . . ?
C30 C29 H29 119.7 . . ?
C29 C30 H30 121.1 . . ?
C29 C30 C31 117.7(3) . . ?
C31 C30 H30 121.1 . . ?
N7 C31 C30 121.8(3) . . ?
N7 C31 C32 111.4(2) . . ?
C30 C31 C32 126.8(3) . . ?
N8 C32 N9 113.2(3) . . ?
N8 C32 C31 120.0(3) . . ?
N9 C32 C31 126.7(3) . . ?
N9 C33 C38 105.0(3) . . ?
C34 C33 N9 131.6(3) . . ?
C34 C33 C38 123.3(3) . . ?
C33 C34 H34 121.9 . . ?
C35 C34 C33 116.3(3) . . ?
C35 C34 H34 121.9 . . ?
C34 C35 H35 119.3 . . ?
C34 C35 C36 121.4(3) . . ?
C36 C35 H35 119.3 . . ?
C35 C36 H36 118.9 . . ?
C37 C36 C35 122.1(3) . . ?
C37 C36 H36 118.9 . . ?
C36 C37 H37 121.4 . . ?
C36 C37 C38 117.2(3) . . ?
C38 C37 H37 121.4 . . ?
N8 C38 C33 109.9(2) . . ?
N8 C38 C37 130.3(3) . . ?
C33 C38 C37 119.7(3) . . ?
O1 S1 N11 110.58(14) . . ?
O1 S1 C45 110.01(14) . . ?
O2 S1 O1 114.86(14) . . ?
O2 S1 N11 111.08(15) . . ?
O2 S1 C45 111.40(14) . . ?
N11 S1 C45 97.61(15) . . ?
C39 N11 S1 111.1(2) . . ?
O3 C39 N11 123.6(3) . . ?
O3 C39 C40 123.5(3) . . ?
N11 C39 C40 112.9(3) . . ?
C41 C40 C39 128.6(3) . . ?
C45 C40 C39 111.6(3) . . ?
C45 C40 C41 119.8(3) . . ?
C40 C41 H41 120.9 . . ?
C40 C41 C42 118.2(4) . . ?
C42 C41 H41 120.9 . . ?
C41 C42 H42 119.5 . . ?
C43 C42 C41 121.1(3) . . ?
C43 C42 H42 119.5 . . ?
C42 C43 H43 119.4 . . ?
C42 C43 C44 121.2(4) . . ?
C44 C43 H43 119.4 . . ?
C43 C44 H44 121.8 . . ?
C45 C44 C43 116.4(4) . . ?
C45 C44 H44 121.8 . . ?
C40 C45 S1 106.8(2) . . ?
C40 C45 C44 123.3(3) . . ?
C44 C45 S1 129.9(3) . . ?
O4 S2 N12 111.46(14) . . ?
O4 S2 C52 109.42(14) . . ?
O5 S2 O4 113.88(13) . . ?
O5 S2 N12 112.20(13) . . ?
O5 S2 C52 111.50(14) . . ?
N12 S2 C52 97.17(13) . . ?
C46 N12 S2 111.6(2) . . ?
O6 C46 N12 124.7(3) . . ?
O6 C46 C47 122.8(3) . . ?
N12 C46 C47 112.4(2) . . ?
C48 C47 C46 128.5(3) . . ?
C52 C47 C46 111.3(3) . . ?
C52 C47 C48 120.2(3) . . ?
C47 C48 H48 120.8 . . ?
C47 C48 C49 118.4(3) . . ?
C49 C48 H48 120.8 . . ?
C48 C49 H49 119.7 . . ?
C48 C49 C50 120.6(3) . . ?
C50 C49 H49 119.7 . . ?
C49 C50 H50 119.3 . . ?
C51 C50 C49 121.4(3) . . ?
C51 C50 H50 119.3 . . ?
C50 C51 H51 121.6 . . ?
C52 C51 C50 116.7(3) . . ?
C52 C51 H51 121.6 . . ?
C47 C52 S2 107.4(2) . . ?
C47 C52 C51 122.7(3) . . ?
C51 C52 S2 129.8(2) . . ?
H1WA O1W H1WB 112(4) . . ?
H2WA O2W H2WB 110(4) . . ?

loop_
_geom_bond_atom_site_label_1
_geom_bond_atom_site_label_2
_geom_bond_distance
_geom_bond_site_symmetry_2
_geom_bond_publ_flag
Zn1 N1 2.208(2) . ?
Zn1 N2 2.139(2) . ?
Zn1 N3 2.146(2) . ?
Zn1 N6 2.151(3) . ?
Zn1 N7 2.136(2) . ?
Zn1 N8 2.181(3) . ?
N1 C1 1.391(3) . ?
N1 C7 1.320(3) . ?
N2 C8 1.338(3) . ?
N2 C12 1.339(3) . ?
N3 C13 1.312(3) . ?
N3 C19 1.384(3) . ?
N4 H4 0.8600 . ?
N4 C13 1.352(3) . ?
N4 C14 1.381(3) . ?
N5 H5 0.8600 . ?
N5 C6 1.388(3) . ?
N5 C7 1.351(3) . ?
N6 C20 1.380(4) . ?
N6 C26 1.331(3) . ?
N7 C27 1.328(3) . ?
N7 C31 1.329(4) . ?
N8 C32 1.329(3) . ?
N8 C38 1.386(4) . ?
N9 H9 0.8600 . ?
N9 C32 1.345(4) . ?
N9 C33 1.388(3) . ?
N10 H10 0.8600 . ?
N10 C25 1.376(4) . ?
N10 C26 1.341(4) . ?
C1 C2 1.387(4) . ?
C1 C6 1.395(4) . ?
C2 H2 0.9300 . ?
C2 C3 1.371(4) . ?
C3 H3 0.9300 . ?
C3 C4 1.391(4) . ?
C4 H4A 0.9300 . ?
C4 C5 1.374(4) . ?
C5 H5A 0.9300 . ?
C5 C6 1.386(4) . ?
C7 C8 1.472(4) . ?
C8 C9 1.376(4) . ?
C9 H9A 0.9300 . ?
C9 C10 1.388(4) . ?
C10 H10A 0.9300 . ?
C10 C11 1.375(4) . ?
C11 H11 0.9300 . ?
C11 C12 1.379(4) . ?
C12 C13 1.466(4) . ?
C14 C15 1.385(4) . ?
C14 C19 1.394(4) . ?
C15 H15 0.9300 . ?
C15 C16 1.369(4) . ?
C16 H16 0.9300 . ?
C16 C17 1.402(4) . ?
C17 H17 0.9300 . ?
C17 C18 1.363(4) . ?
C18 H18 0.9300 . ?
C18 C19 1.387(4) . ?
C20 C21 1.397(4) . ?
C20 C25 1.401(4) . ?
C21 H21 0.9300 . ?
C21 C22 1.373(5) . ?
C22 H22 0.9300 . ?
C22 C23 1.407(5) . ?
C23 H23 0.9300 . ?
C23 C24 1.370(4) . ?
C24 H24 0.9300 . ?
C24 C25 1.384(4) . ?
C26 C27 1.459(4) . ?
C27 C28 1.392(4) . ?
C28 H28 0.9300 . ?
C28 C29 1.380(4) . ?
C29 H29 0.9300 . ?
C29 C30 1.382(4) . ?
C30 H30 0.9300 . ?
C30 C31 1.385(4) . ?
C31 C32 1.466(4) . ?
C33 C34 1.377(4) . ?
C33 C38 1.399(4) . ?
C34 H34 0.9300 . ?
C34 C35 1.376(4) . ?
C35 H35 0.9300 . ?
C35 C36 1.404(4) . ?
C36 H36 0.9300 . ?
C36 C37 1.370(4) . ?
C37 H37 0.9300 . ?
C37 C38 1.400(4) . ?
S1 O1 1.447(2) . ?
S1 O2 1.443(2) . ?
S1 N11 1.601(3) . ?
S1 C45 1.764(3) . ?
O3 C39 1.222(4) . ?
N11 C39 1.366(4) . ?
C39 C40 1.498(4) . ?
C40 C41 1.378(4) . ?
C40 C45 1.373(4) . ?
C41 H41 0.9300 . ?
C41 C42 1.387(5) . ?
C42 H42 0.9300 . ?
C42 C43 1.378(5) . ?
C43 H43 0.9300 . ?
C43 C44 1.391(5) . ?
C44 H44 0.9300 . ?
C44 C45 1.376(4) . ?
S2 O4 1.455(2) . ?
S2 O5 1.438(2) . ?
S2 N12 1.602(2) . ?
S2 C52 1.759(3) . ?
O6 C46 1.220(3) . ?
N12 C46 1.368(4) . ?
C46 C47 1.502(4) . ?
C47 C48 1.376(4) . ?
C47 C52 1.373(4) . ?
C48 H48 0.9300 . ?
C48 C49 1.380(4) . ?
C49 H49 0.9300 . ?
C49 C50 1.389(4) . ?
C50 H50 0.9300 . ?
C50 C51 1.380(4) . ?
C51 H51 0.9300 . ?
C51 C52 1.375(4) . ?
O1W H1WA 0.72(3) . ?
O1W H1WB 0.86(4) . ?
O2W H2WA 0.84(4) . ?
O2W H2WB 0.86(4) . ?

loop_
_geom_hbond_atom_site_label_D
_geom_hbond_atom_site_label_H
_geom_hbond_atom_site_label_A
_geom_hbond_distance_DH
_geom_hbond_distance_HA
_geom_hbond_distance_DA
_geom_hbond_angle_DHA
_geom_hbond_site_symmetry_A
_geom_hbond_publ_flag
N4 H4 O4 0.86 1.96 2.779(3) 159.9 . yes
N5 H5 N12 0.86 2.04 2.890(3) 171.8 2_665 yes
N9 H9 O2W 0.86 1.88 2.734(3) 168.9 . yes
N10 H10 O1W 0.86 1.88 2.700(3) 159.7 1_455 yes
O1W H1WA N11 0.72(3) 2.15(4) 2.861(4) 170(4) . yes
O1W H1WB O1 0.86(4) 2.05(4) 2.883(4) 163(3) 2_776 yes
O2W H2WA O3 0.84(4) 1.87(4) 2.682(4) 162(4) 1_545 yes
O2W H2WB O2 0.86(4) 1.99(4) 2.822(3) 164(4) 2_666 yes

loop_
_geom_torsion_atom_site_label_1
_geom_torsion_atom_site_label_2
_geom_torsion_atom_site_label_3
_geom_torsion_atom_site_label_4
_geom_torsion
_geom_torsion_site_symmetry_1
_geom_torsion_site_symmetry_2
_geom_torsion_site_symmetry_3
_geom_torsion_site_symmetry_4
_geom_torsion_publ_flag
Zn1 N1 C1 C2 9.5(6) . . . . ?
Zn1 N1 C1 C6 -169.0(2) . . . . ?
Zn1 N1 C7 N5 172.70(19) . . . . ?
Zn1 N1 C7 C8 -3.9(4) . . . . ?
Zn1 N2 C8 C7 11.8(3) . . . . ?
Zn1 N2 C8 C9 -164.8(3) . . . . ?
Zn1 N2 C12 C11 167.5(2) . . . . ?
Zn1 N2 C12 C13 -8.4(3) . . . . ?
Zn1 N3 C13 N4 177.68(19) . . . . ?
Zn1 N3 C13 C12 -3.4(4) . . . . ?
Zn1 N3 C19 C14 -175.7(2) . . . . ?
Zn1 N3 C19 C18 3.8(6) . . . . ?
Zn1 N6 C20 C21 -5.2(5) . . . . ?
Zn1 N6 C20 C25 174.4(2) . . . . ?
Zn1 N6 C26 N10 -176.23(16) . . . . ?
Zn1 N6 C26 C27 2.2(3) . . . . ?
Zn1 N7 C27 C26 -5.9(3) . . . . ?
Zn1 N7 C27 C28 171.02(18) . . . . ?
Zn1 N7 C31 C30 -170.13(19) . . . . ?
Zn1 N7 C31 C32 8.2(3) . . . . ?
Zn1 N8 C32 N9 178.50(17) . . . . ?
Zn1 N8 C32 C31 -3.8(3) . . . . ?
Zn1 N8 C38 C33 -177.7(2) . . . . ?
Zn1 N8 C38 C37 5.1(5) . . . . ?
N1 C1 C2 C3 -177.0(3) . . . . ?
N1 C1 C6 N5 0.4(3) . . . . ?
N1 C1 C6 C5 177.5(3) . . . . ?
N1 C7 C8 N2 -4.8(4) . . . . ?
N1 C7 C8 C9 171.7(3) . . . . ?
N2 C8 C9 C10 -2.4(5) . . . . ?
N2 C12 C13 N3 7.8(4) . . . . ?
N2 C12 C13 N4 -173.4(3) . . . . ?
N4 C14 C15 C16 178.7(3) . . . . ?
N4 C14 C19 N3 -0.5(4) . . . . ?
N4 C14 C19 C18 179.9(3) . . . . ?
N5 C7 C8 N2 179.1(3) . . . . ?
N5 C7 C8 C9 -4.4(5) . . . . ?
N6 C20 C21 C22 179.5(3) . . . . ?
N6 C20 C25 N10 0.5(3) . . . . ?
N6 C20 C25 C24 -179.8(2) . . . . ?
N6 C26 C27 N7 2.3(3) . . . . ?
N6 C26 C27 C28 -174.4(2) . . . . ?
N7 C27 C28 C29 -1.1(4) . . . . ?
N7 C31 C32 N8 -2.6(3) . . . . ?
N7 C31 C32 N9 174.7(2) . . . . ?
N9 C33 C34 C35 -177.6(3) . . . . ?
N9 C33 C38 N8 0.9(3) . . . . ?
N9 C33 C38 C37 178.4(2) . . . . ?
N10 C26 C27 N7 -179.5(2) . . . . ?
N10 C26 C27 C28 3.8(4) . . . . ?
C1 N1 C7 N5 0.8(3) . . . . ?
C1 N1 C7 C8 -175.7(3) . . . . ?
C1 C2 C3 C4 -0.6(5) . . . . ?
C2 C1 C6 N5 -178.3(3) . . . . ?
C2 C1 C6 C5 -1.1(5) . . . . ?
C2 C3 C4 C5 -0.3(6) . . . . ?
C3 C4 C5 C6 0.5(5) . . . . ?
C4 C5 C6 N5 176.5(4) . . . . ?
C4 C5 C6 C1 0.2(5) . . . . ?
C6 N5 C7 N1 -0.6(4) . . . . ?
C6 N5 C7 C8 175.7(3) . . . . ?
C6 C1 C2 C3 1.3(5) . . . . ?
C7 N1 C1 C2 177.7(3) . . . . ?
C7 N1 C1 C6 -0.7(3) . . . . ?
C7 N5 C6 C1 0.1(3) . . . . ?
C7 N5 C6 C5 -176.6(3) . . . . ?
C7 C8 C9 C10 -178.5(3) . . . . ?
C8 N2 C12 C11 1.5(5) . . . . ?
C8 N2 C12 C13 -174.5(3) . . . . ?
C8 C9 C10 C11 1.2(5) . . . . ?
C9 C10 C11 C12 1.1(5) . . . . ?
C10 C11 C12 N2 -2.6(5) . . . . ?
C10 C11 C12 C13 172.7(3) . . . . ?
C11 C12 C13 N3 -168.0(3) . . . . ?
C11 C12 C13 N4 10.8(5) . . . . ?
C12 N2 C8 C7 177.7(3) . . . . ?
C12 N2 C8 C9 1.1(5) . . . . ?
C13 N3 C19 C14 -0.1(3) . . . . ?
C13 N3 C19 C18 179.4(3) . . . . ?
C13 N4 C14 C15 -179.0(3) . . . . ?
C13 N4 C14 C19 1.0(3) . . . . ?
C14 N4 C13 N3 -1.1(3) . . . . ?
C14 N4 C13 C12 180.0(3) . . . . ?
C14 C15 C16 C17 1.7(5) . . . . ?
C15 C14 C19 N3 179.5(3) . . . . ?
C15 C14 C19 C18 -0.1(5) . . . . ?
C15 C16 C17 C18 -0.7(6) . . . . ?
C16 C17 C18 C19 -0.8(5) . . . . ?
C17 C18 C19 N3 -178.3(3) . . . . ?
C17 C18 C19 C14 1.2(5) . . . . ?
C19 N3 C13 N4 0.8(3) . . . . ?
C19 N3 C13 C12 179.7(3) . . . . ?
C19 C14 C15 C16 -1.3(5) . . . . ?
C20 N6 C26 N10 0.2(3) . . . . ?
C20 N6 C26 C27 178.6(2) . . . . ?
C20 C21 C22 C23 0.2(5) . . . . ?
C21 C20 C25 N10 -179.9(2) . . . . ?
C21 C20 C25 C24 -0.2(4) . . . . ?
C21 C22 C23 C24 -0.2(5) . . . . ?
C22 C23 C24 C25 0.0(4) . . . . ?
C23 C24 C25 N10 179.9(3) . . . . ?
C23 C24 C25 C20 0.2(4) . . . . ?
C25 N10 C26 N6 0.1(3) . . . . ?
C25 N10 C26 C27 -178.2(2) . . . . ?
C25 C20 C21 C22 0.0(4) . . . . ?
C26 N6 C20 C21 -180.0(3) . . . . ?
C26 N6 C20 C25 -0.4(3) . . . . ?
C26 N10 C25 C20 -0.3(3) . . . . ?
C26 N10 C25 C24 180.0(3) . . . . ?
C26 C27 C28 C29 175.4(3) . . . . ?
C27 N7 C31 C30 0.2(4) . . . . ?
C27 N7 C31 C32 178.6(2) . . . . ?
C27 C28 C29 C30 0.7(4) . . . . ?
C28 C29 C30 C31 0.0(4) . . . . ?
C29 C30 C31 N7 -0.5(4) . . . . ?
C29 C30 C31 C32 -178.6(3) . . . . ?
C30 C31 C32 N8 175.6(2) . . . . ?
C30 C31 C32 N9 -7.0(4) . . . . ?
C31 N7 C27 C26 -176.3(2) . . . . ?
C31 N7 C27 C28 0.6(4) . . . . ?
C32 N8 C38 C33 -1.0(3) . . . . ?
C32 N8 C38 C37 -178.2(3) . . . . ?
C32 N9 C33 C34 177.4(3) . . . . ?
C32 N9 C33 C38 -0.5(3) . . . . ?
C33 N9 C32 N8 -0.2(3) . . . . ?
C33 N9 C32 C31 -177.7(2) . . . . ?
C33 C34 C35 C36 0.5(4) . . . . ?
C34 C33 C38 N8 -177.2(2) . . . . ?
C34 C33 C38 C37 0.3(4) . . . . ?
C34 C35 C36 C37 -1.3(4) . . . . ?
C35 C36 C37 C38 1.5(4) . . . . ?
C36 C37 C38 N8 175.9(3) . . . . ?
C36 C37 C38 C33 -1.0(4) . . . . ?
C38 N8 C32 N9 0.7(3) . . . . ?
C38 N8 C32 C31 178.4(2) . . . . ?
C38 C33 C34 C35 0.0(4) . . . . ?
S1 N11 C39 O3 175.7(3) . . . . ?
S1 N11 C39 C40 -2.5(3) . . . . ?
O1 S1 N11 C39 -112.6(2) . . . . ?
O1 S1 C45 C40 114.0(2) . . . . ?
O1 S1 C45 C44 -64.6(3) . . . . ?
O2 S1 N11 C39 118.6(2) . . . . ?
O2 S1 C45 C40 -117.4(2) . . . . ?
O2 S1 C45 C44 64.0(3) . . . . ?
O3 C39 C40 C41 0.7(5) . . . . ?
O3 C39 C40 C45 -176.6(3) . . . . ?
N11 S1 C45 C40 -1.2(2) . . . . ?
N11 S1 C45 C44 -179.8(3) . . . . ?
N11 C39 C40 C41 178.9(3) . . . . ?
N11 C39 C40 C45 1.6(4) . . . . ?
C39 C40 C41 C42 -177.5(3) . . . . ?
C39 C40 C45 S1 -0.1(3) . . . . ?
C39 C40 C45 C44 178.6(3) . . . . ?
C40 C41 C42 C43 -0.1(5) . . . . ?
C41 C40 C45 S1 -177.6(2) . . . . ?
C41 C40 C45 C44 1.1(5) . . . . ?
C41 C42 C43 C44 0.0(5) . . . . ?
C42 C43 C44 C45 0.6(5) . . . . ?
C43 C44 C45 S1 177.2(2) . . . . ?
C43 C44 C45 C40 -1.2(4) . . . . ?
C45 S1 N11 C39 2.2(2) . . . . ?
C45 C40 C41 C42 -0.4(4) . . . . ?
S2 N12 C46 O6 -178.9(3) . . . . ?
S2 N12 C46 C47 1.9(4) . . . . ?
O4 S2 N12 C46 112.0(2) . . . . ?
O4 S2 C52 C47 -114.0(2) . . . . ?
O4 S2 C52 C51 65.5(3) . . . . ?
O5 S2 N12 C46 -118.9(2) . . . . ?
O5 S2 C52 C47 119.1(2) . . . . ?
O5 S2 C52 C51 -61.4(3) . . . . ?
O6 C46 C47 C48 -1.5(6) . . . . ?
O6 C46 C47 C52 -179.8(3) . . . . ?
N12 S2 C52 C47 1.8(3) . . . . ?
N12 S2 C52 C51 -178.7(3) . . . . ?
N12 C46 C47 C48 177.8(3) . . . . ?
N12 C46 C47 C52 -0.6(4) . . . . ?
C46 C47 C48 C49 -178.0(3) . . . . ?
C46 C47 C52 S2 -0.9(3) . . . . ?
C46 C47 C52 C51 179.6(3) . . . . ?
C47 C48 C49 C50 -1.1(5) . . . . ?
C48 C47 C52 S2 -179.4(3) . . . . ?
C48 C47 C52 C51 1.1(5) . . . . ?
C48 C49 C50 C51 0.7(6) . . . . ?
C49 C50 C51 C52 0.5(6) . . . . ?
C50 C51 C52 S2 179.2(3) . . . . ?
C50 C51 C52 C47 -1.4(5) . . . . ?
C52 S2 N12 C46 -2.2(3) . . . . ?
C52 C47 C48 C49 0.2(5) . . . . ?

loop_
_exptl_oxdiff_crystal_face_indexfrac_h
_exptl_oxdiff_crystal_face_indexfrac_k
_exptl_oxdiff_crystal_face_indexfrac_l
_exptl_oxdiff_crystal_face_x
_exptl_oxdiff_crystal_face_y
_exptl_oxdiff_crystal_face_z
-0.9187 15.5371 -10.9672 0.2323 0.9685 -0.0898
-14.1243 -4.8446 1.2295 0.0106 0.0451 0.9989
14.1243 4.8446 -1.2295 -0.0106 -0.0451 -0.9989
-1.5420 5.6578 24.8746 0.9393 -0.2252 0.2590
-2.0902 -7.3141 -25.2967 -0.9724 0.2332 -0.0055
-1.4584 16.6418 0.4106 0.6084 0.7933 0.0243
-0.0495 -17.1837 -0.2236 -0.6065 -0.7908 0.0828
-0.3917 -13.0127 18.0789 0.0768 -0.9727 0.2191
3.7878 -11.6447 17.9586 0.0785 -0.9941 -0.0744
9.9968 7.8708 20.5474 0.7727 -0.2734 -0.5729
-0.6520 -15.7516 -11.4587 -0.8781 -0.4771 0.0360
